data_2004508
loop_
_publ_author_name
'Bertsch-Frank, B.'
'Frank, W.'

_publ_section_title
;
 <i>trans</i>-Dichlorobis[tris(pentafluorophenyl)phosphane]palladium(II)
;
_journal_issue 2
_journal_name_full 'Acta Crystallographica Section C'
_journal_page_first 328
_journal_page_last 330
_journal_paper_doi 10.1107/S0108270195011061
_journal_volume 52
_journal_year 1996
_chemical_formula_iupac '[Pd Cl2 (C18 F15 P)2]'
_chemical_formula_sum 'C36 Cl2 F30 P2 Pd'
_chemical_formula_weight 1241.60
_chemical_name_systematic
;
trans-dichlorobis(tris(pentafluorophenyl)phosphane)palladium(II)
;
_space_group_IT_number 2
_symmetry_cell_setting triclinic
_symmetry_space_group_name_Hall '-P 1'
_symmetry_space_group_name_H-M 'P -1'
_audit_creation_method SHELXL
_cell_angle_alpha 102.98(2)
_cell_angle_beta 113.68(2)
_cell_angle_gamma 106.92(2)
_cell_formula_units_Z 1
_cell_length_a 9.502(2)
_cell_length_b 11.252(2)
_cell_length_c 11.602(2)
_cell_measurement_reflns_used 33
_cell_measurement_temperature 293(2)
_cell_measurement_theta_max 11.8
_cell_measurement_theta_min 9.8
_cell_volume 1000.9(5)
_computing_cell_refinement DIF4
_computing_data_collection 'DIF4 (Stoe & Cie, 1988a)'
_computing_data_reduction 'REDU4 (Stoe & Cie, 1988b)'
_computing_molecular_graphics 'SHELXTL-Plus (Sheldrick, 1991)'
_computing_publication_material SHELXL93
_computing_structure_refinement 'SHELXL93 (Sheldrick, 1993)'
_computing_structure_solution 'SHELXS86 (Sheldrick, 1985)'
_diffrn_ambient_temperature 293(2)
_diffrn_measurement_device
;
Stoe-Siemens AED-2 four-circle diffractometer
;
_diffrn_measurement_method '\w/\q scans'
_diffrn_radiation_monochromator graphite
_diffrn_radiation_source 'fine-focus sealed tube'
_diffrn_radiation_type MoK\a
_diffrn_radiation_wavelength 0.71069
_diffrn_reflns_av_R_equivalents 0.0000
_diffrn_reflns_av_sigmaI/netI 0.0750
_diffrn_reflns_limit_h_max 10
_diffrn_reflns_limit_h_min -12
_diffrn_reflns_limit_k_max 14
_diffrn_reflns_limit_k_min -14
_diffrn_reflns_limit_l_max 15
_diffrn_reflns_limit_l_min 0
_diffrn_reflns_number 4590
_diffrn_reflns_theta_max 27.49
_diffrn_reflns_theta_min 2.05
_diffrn_standards_decay_% 0
_diffrn_standards_interval_time 60
_diffrn_standards_number 1
_exptl_absorpt_coefficient_mu 0.837
_exptl_absorpt_correction_T_max 0.788
_exptl_absorpt_correction_T_min 0.594
_exptl_absorpt_correction_type '\y-scan method'
_exptl_crystal_colour orange
_exptl_crystal_density_diffrn 2.060
_exptl_crystal_description 'transparent plate'
_exptl_crystal_F_000 596
_exptl_crystal_size_max 0.35
_exptl_crystal_size_mid 0.19
_exptl_crystal_size_min 0.02
_refine_diff_density_max 0.464
_refine_diff_density_min -0.459
_refine_ls_extinction_method none
_refine_ls_goodness_of_fit_all 1.239
_refine_ls_goodness_of_fit_obs 1.402
_refine_ls_matrix_type full
_refine_ls_number_parameters 322
_refine_ls_number_reflns 4590
_refine_ls_number_restraints 0
_refine_ls_restrained_S_all 1.239
_refine_ls_restrained_S_obs 1.402
_refine_ls_R_factor_all 0.0961
_refine_ls_R_factor_obs 0.0516
_refine_ls_shift/esd_max 0.370
_refine_ls_shift/esd_mean 0.030
_refine_ls_structure_factor_coef Fsqd
_refine_ls_weighting_details 'w = 1/[\s^2^(Fo^2^)]'
_refine_ls_weighting_scheme calc
_refine_ls_wR_factor_all 0.0727
_refine_ls_wR_factor_obs 0.0656
_reflns_number_observed 3029
_reflns_number_total 4590
_reflns_observed_criterion >2sigma(I)
_cod_data_source_file jz1069.cif
_cod_data_source_block 1
_cod_depositor_comments
;
The following automatic conversions were performed:
'_symmetry_cell_setting' value 'Triclinic' changed to 'triclinic'
according to '/home/saulius/struct/CIF-dictionaries/cif_core.dic'
dictionary named 'cif_core.dic' version 2.4.1 from 2010-06-29.

Automatic conversion script
Id: cif_fix_enum 1527 2010-12-29 10:47:43Z saulius 

The following automatic conversions were performed:

'_symmetry_cell_setting' value 'Triclinic' changed to 'triclinic'
according to /home/saulius/struct/CIF-dictionaries/cif_core.dic
dictionary named 'cif_core.dic' version 2.4.1 from 2010-06-29.

Automatic conversion script
Id: cif_fix_values 1715 2011-07-08 13:25:40Z adriana 

The following automatic conversions were performed:

'_refine_ls_weighting_scheme' value 'calc w = 1/[\s^2^(Fo^2^)]' was
changed to 'calc'. New tag '_refine_ls_weighting_details' was
created. The value of the new tag was set to 'w = 1/[\s^2^(Fo^2^)]'.

Automatic conversion script
Id: cif_fix_values 3143 2015-03-26 13:38:13Z robertas 
;
_cod_original_cell_volume 1000.9(3)
_cod_database_code 2004508

loop_
_symmetry_equiv_pos_as_xyz
'x, y, z'
'-x, -y, -z'

loop_
_atom_site_aniso_label
_atom_site_aniso_U_11
_atom_site_aniso_U_22
_atom_site_aniso_U_33
_atom_site_aniso_U_12
_atom_site_aniso_U_13
_atom_site_aniso_U_23
Pd 0.0315(3) 0.0342(3) 0.0347(3) 0.0131(2) 0.0159(2) 0.0111(2)
P 0.0307(5) 0.0342(6) 0.0354(6) 0.0119(5) 0.0150(5) 0.0128(5)
Cl 0.0535(6) 0.0604(7) 0.0478(6) 0.0341(6) 0.0241(5) 0.0115(5)
F1 0.052(2) 0.055(2) 0.104(2) 0.0295(14) 0.0366(15) 0.0236(15)
F2 0.102(2) 0.062(2) 0.105(2) 0.053(2) 0.034(2) 0.026(2)
F3 0.141(3) 0.045(2) 0.106(2) 0.030(2) 0.053(2) 0.037(2)
F4 0.092(2) 0.068(2) 0.129(3) 0.003(2) 0.062(2) 0.047(2)
F5 0.0479(14) 0.071(2) 0.081(2) 0.0201(13) 0.0386(14) 0.0415(14)
F6 0.085(2) 0.075(2) 0.055(2) 0.040(2) 0.0448(14) 0.0362(14)
F7 0.103(2) 0.132(3) 0.065(2) 0.053(2) 0.061(2) 0.034(2)
F8 0.102(2) 0.098(2) 0.081(2) 0.040(2) 0.052(2) -0.009(2)
F9 0.072(2) 0.047(2) 0.099(2) 0.0215(14) 0.038(2) 0.0021(15)
F10 0.061(2) 0.0415(14) 0.064(2) 0.0202(12) 0.0311(13) 0.0193(12)
F11 0.0465(14) 0.072(2) 0.0498(14) 0.0242(13) 0.0194(12) 0.0310(13)
F12 0.0351(14) 0.088(2) 0.064(2) 0.0154(14) 0.0088(13) 0.0217(15)
F13 0.0383(14) 0.065(2) 0.093(2) 0.0063(13) 0.0339(14) 0.0179(15)
F14 0.067(2) 0.074(2) 0.085(2) 0.0164(14) 0.049(2) 0.040(2)
F15 0.0452(14) 0.081(2) 0.0549(15) 0.0119(13) 0.0190(12) 0.0389(14)
C1 0.038(2) 0.039(2) 0.036(2) 0.014(2) 0.019(2) 0.016(2)
C2 0.041(2) 0.045(3) 0.047(2) 0.016(2) 0.014(2) 0.014(2)
C3 0.072(3) 0.047(3) 0.052(3) 0.036(3) 0.020(2) 0.019(2)
C4 0.084(4) 0.037(3) 0.060(3) 0.019(3) 0.026(3) 0.024(2)
C5 0.061(3) 0.049(3) 0.057(3) 0.003(3) 0.029(3) 0.025(2)
C6 0.051(3) 0.047(3) 0.046(2) 0.020(2) 0.023(2) 0.023(2)
C7 0.030(2) 0.041(2) 0.034(2) 0.014(2) 0.013(2) 0.009(2)
C8 0.038(2) 0.054(3) 0.049(3) 0.021(2) 0.018(2) 0.016(2)
C9 0.053(3) 0.088(4) 0.040(3) 0.031(3) 0.031(2) 0.017(3)
C10 0.046(3) 0.062(3) 0.062(3) 0.022(2) 0.023(2) -0.006(3)
C11 0.037(2) 0.040(3) 0.064(3) 0.012(2) 0.016(2) 0.005(2)
C12 0.033(2) 0.043(3) 0.044(2) 0.014(2) 0.015(2) 0.005(2)
C13 0.030(2) 0.037(2) 0.042(2) 0.013(2) 0.018(2) 0.015(2)
C14 0.037(2) 0.042(2) 0.046(2) 0.016(2) 0.018(2) 0.018(2)
C15 0.031(2) 0.051(3) 0.048(3) 0.017(2) 0.012(2) 0.010(2)
C16 0.030(2) 0.040(2) 0.070(3) 0.009(2) 0.025(2) 0.009(2)
C17 0.051(3) 0.041(2) 0.059(3) 0.014(2) 0.037(2) 0.021(2)
C18 0.036(2) 0.041(2) 0.043(2) 0.014(2) 0.014(2) 0.013(2)

loop_
_atom_site_label
_atom_site_occupancy
_atom_site_fract_x
_atom_site_fract_y
_atom_site_fract_z
_atom_site_U_iso_or_equiv
_atom_site_thermal_displace_type
_atom_site_calc_flag
_atom_site_refinement_flags
_atom_site_type_symbol
Pd 1 .0000 .0000 .0000 .03441(13) Uani d S Pd
P 1 .23433(11) .04717(9) .20264(9) .0347(2) Uani d . P
Cl 1 -.09738(13) .13214(11) .09805(10) .0537(3) Uani d . Cl
F1 1 .4759(3) -0.1050(2) .2264(3) .0715(7) Uani d . F
F2 1 .3942(4) -0.3603(3) .1969(3) .0933(9) Uani d . F
F3 1 .0913(4) -0.5151(3) .1595(3) .1023(10) Uani d . F
F4 1 -0.1330(4) -0.4088(3) .1524(3) .1006(10) Uani d . F
F5 1 -.0513(3) -0.1502(2) .1867(2) .0633(7) Uani d . F
F6 1 .2026(3) -.0020(3) .4553(2) .0642(7) Uani d . F
F7 1 .2103(3) .1732(3) .6551(3) .0926(9) Uani d . F
F8 1 .2736(4) .4303(3) .6731(3) .1007(10) Uani d . F
F9 1 .3188(3) .5063(2) .4800(3) .0805(8) Uani d . F
F10 1 .3036(3) .3291(2) .2740(2) .0561(6) Uani d . F
F11 1 .5688(3) .1260(2) .4497(2) .0566(6) Uani d . F
F12 1 .8830(3) .2803(3) .5105(2) .0732(8) Uani d . F
F13 1 .9314(3) .3803(2) .3317(2) .0719(7) Uani d . F
F14 1 .6610(3) .3189(2) .0862(3) .0728(7) Uani d . F
F15 1 .3490(3) .1735(2) .0273(2) .0644(7) Uani d . F
C1 1 .2174(5) -0.1151(4) .2131(3) .0385(9) Uani d . C
C2 1 .3256(5) -0.1744(4) .2133(4) .0489(10) Uani d . C
C3 1 .2843(6) -0.3075(5) .1963(4) .0589(12) Uani d . C
C4 1 .1314(7) -0.3855(4) .1778(4) .0653(13) Uani d . C
C5 1 .0189(6) -0.3328(4) .1741(4) .0609(12) Uani d . C
C6 1 .0619(5) -0.2000(4) .1928(4) .0478(10) Uani d . C
C7 1 .2502(4) .1557(4) .3547(3) .0378(9) Uani d . C
C8 1 .2274(5) .1217(4) .4554(4) .0488(10) Uani d . C
C9 1 .2326(5) .2123(5) .5605(4) .0590(12) Uani d . C
C10 1 .2644(5) .3409(5) .5680(5) .0647(13) Uani d . C
C11 1 .2894(5) .3802(4) .4720(5) .0547(11) Uani d . C
C12 1 .2783(4) .2872(4) .3661(4) .0451(10) Uani d . C
C13 1 .4469(4) .1384(4) .2335(4) .0368(9) Uani d . C
C14 1 .5888(5) .1722(4) .3569(4) .0428(9) Uani d . C
C15 1 .7501(5) .2492(4) .3896(4) .0482(10) Uani d . C
C16 1 .7747(5) .2993(4) .2986(5) .0505(11) Uani d . C
C17 1 .6391(5) .2696(4) .1760(4) .0484(10) Uani d . C
C18 1 .4768(5) .1912(4) .1440(4) .0437(10) Uani d . C

loop_
_atom_type_symbol
_atom_type_description
_atom_type_scat_dispersion_real
_atom_type_scat_dispersion_imag
_atom_type_scat_source
C C 0.0033 0.0016 'International Tables Vol C Tables 4.2.6.8 and 6.1.1.4'
F F 0.0171 0.0103 'International Tables Vol C Tables 4.2.6.8 and 6.1.1.4'
P P 0.1023 0.0942 'International Tables Vol C Tables 4.2.6.8 and 6.1.1.4'
Cl Cl 0.1484 0.1585 'International Tables Vol C Tables 4.2.6.8 and 6.1.1.4'
Pd Pd -0.9988 1.0072 'International Tables Vol C Tables 4.2.6.8 and 6.1.1.4'

loop_
_geom_angle_atom_site_label_1
_geom_angle_atom_site_label_2
_geom_angle_atom_site_label_3
_geom_angle_site_symmetry_1
_geom_angle_site_symmetry_3
_geom_angle
_geom_angle_publ_flag
Cl Pd Cl 2 . 180.0 ?
Cl Pd P 2 . 84.77(4) ?
Cl Pd P . . 95.23(4) yes
Cl Pd P 2 2 95.23(4) ?
Cl Pd P . 2 84.77(4) ?
P Pd P . 2 180.0 ?
C1 P C13 . . 107.4(2) yes
C1 P C7 . . 109.4(2) yes
C13 P C7 . . 99.2(2) yes
C1 P Pd . . 106.01(12) yes
C13 P Pd . . 119.98(12) yes
C7 P Pd . . 114.43(11) yes
C2 C1 C6 . . 115.2(4) ?
C2 C1 P . . 127.8(3) yes
C6 C1 P . . 115.9(3) yes
F1 C2 C1 . . 120.9(4) ?
F1 C2 C3 . . 116.6(4) ?
C1 C2 C3 . . 122.5(4) ?
F2 C3 C4 . . 120.0(4) ?
F2 C3 C2 . . 120.1(4) ?
C4 C3 C2 . . 119.9(4) ?
F3 C4 C5 . . 120.4(5) ?
F3 C4 C3 . . 119.6(5) ?
C5 C4 C3 . . 120.0(4) ?
F4 C5 C4 . . 120.7(4) ?
F4 C5 C6 . . 119.6(5) ?
C4 C5 C6 . . 119.7(4) ?
F5 C6 C5 . . 118.9(4) ?
F5 C6 C1 . . 118.3(3) ?
C5 C6 C1 . . 122.8(4) ?
C8 C7 C12 . . 115.8(4) ?
C8 C7 P . . 128.4(3) yes
C12 C7 P . . 115.7(3) yes
F6 C8 C9 . . 117.3(4) ?
F6 C8 C7 . . 120.5(4) ?
C9 C8 C7 . . 122.2(4) ?
F7 C9 C10 . . 121.3(4) ?
F7 C9 C8 . . 119.3(5) ?
C10 C9 C8 . . 119.4(4) ?
F8 C10 C9 . . 119.2(5) ?
F8 C10 C11 . . 120.0(5) ?
C9 C10 C11 . . 120.8(4) ?
F9 C11 C12 . . 121.1(4) ?
F9 C11 C10 . . 120.1(4) ?
C12 C11 C10 . . 118.7(4) ?
F10 C12 C11 . . 117.2(4) ?
F10 C12 C7 . . 119.8(3) ?
C11 C12 C7 . . 123.0(4) ?
C18 C13 C14 . . 116.1(3) ?
C18 C13 P . . 122.9(3) yes
C14 C13 P . . 120.6(3) yes
F11 C14 C15 . . 117.6(3) ?
F11 C14 C13 . . 119.3(3) ?
C15 C14 C13 . . 123.2(4) ?
F12 C15 C14 . . 121.1(4) ?
F12 C15 C16 . . 119.8(4) ?
C14 C15 C16 . . 119.1(4) ?
F13 C16 C17 . . 120.1(4) ?
F13 C16 C15 . . 119.9(4) ?
C17 C16 C15 . . 120.0(4) ?
F14 C17 C16 . . 120.7(4) ?
F14 C17 C18 . . 119.0(4) ?
C16 C17 C18 . . 120.3(4) ?
F15 C18 C17 . . 117.6(3) ?
F15 C18 C13 . . 121.1(3) ?
C17 C18 C13 . . 121.3(3) ?

loop_
_geom_bond_atom_site_label_1
_geom_bond_atom_site_label_2
_geom_bond_site_symmetry_2
_geom_bond_distance
_geom_bond_publ_flag
Pd Cl 2 2.2906(10) ?
Pd Cl . 2.2907(10) yes
Pd P . 2.3051(12) yes
Pd P 2 2.3052(12) ?
P C1 . 1.821(4) yes
P C7 . 1.827(4) yes
P C13 . 1.819(4) yes
F1 C2 . 1.340(4) ?
F2 C3 . 1.342(5) ?
F3 C4 . 1.337(5) ?
F4 C5 . 1.330(5) ?
F5 C6 . 1.336(4) ?
F6 C8 . 1.342(4) ?
F7 C9 . 1.339(5) ?
F8 C10 . 1.348(5) ?
F9 C11 . 1.338(5) ?
F10 C12 . 1.337(4) ?
F11 C14 . 1.351(4) ?
F12 C15 . 1.336(4) ?
F13 C16 . 1.338(4) ?
F14 C17 . 1.343(4) ?
F15 C18 . 1.329(4) ?
C1 C2 . 1.380(5) ?
C1 C6 . 1.396(5) ?
C2 C3 . 1.377(5) ?
C3 C4 . 1.361(6) ?
C4 C5 . 1.356(6) ?
C5 C6 . 1.370(5) ?
C7 C8 . 1.384(5) ?
C7 C12 . 1.390(5) ?
C8 C9 . 1.375(5) ?
C9 C10 . 1.364(6) ?
C10 C11 . 1.366(6) ?
C11 C12 . 1.367(5) ?
C13 C18 . 1.389(5) ?
C13 C14 . 1.384(4) ?
C14 C15 . 1.362(5) ?
C15 C16 . 1.371(5) ?
C16 C17 . 1.363(5) ?
C17 C18 . 1.376(5) ?

loop_
_geom_torsion_atom_site_label_1
_geom_torsion_atom_site_label_2
_geom_torsion_atom_site_label_3
_geom_torsion_atom_site_label_4
_geom_torsion_site_symmetry_1
_geom_torsion
_geom_torsion_publ_flag
Cl Pd P C1 2 -56.58(13) ?
Cl Pd P C1 . 123.42(13) yes
P Pd P C1 2 111.8(13) ?
Cl Pd P C13 2 65.07(14) ?
Cl Pd P C13 . -114.93(14) yes
P Pd P C13 2 -126.5(13) ?
Cl Pd P C7 2 -177.25(14) ?
Cl Pd P C7 . 2.75(14) yes
P Pd P C7 2 -8.9(13) ?
C13 P C1 C2 . -13.4(4) ?
C7 P C1 C2 . -120.1(3) ?
Pd P C1 C2 . 116.0(3) yes
C13 P C1 C6 . 179.6(3) ?
C7 P C1 C6 . 72.9(3) ?
Pd P C1 C6 . -51.0(3) ?
C6 C1 C2 F1 . 177.3(3) ?
P C1 C2 F1 . 10.3(6) ?
C6 C1 C2 C3 . -0.7(6) ?
P C1 C2 C3 . -167.7(3) ?
F1 C2 C3 F2 . 1.7(6) ?
C1 C2 C3 F2 . 179.7(4) ?
F1 C2 C3 C4 . -177.8(4) ?
C1 C2 C3 C4 . 0.2(6) ?
F2 C3 C4 F3 . -0.4(6) ?
C2 C3 C4 F3 . 179.1(4) ?
F2 C3 C4 C5 . -178.5(4) ?
C2 C3 C4 C5 . 1.0(7) ?
F3 C4 C5 F4 . 0.1(7) ?
C3 C4 C5 F4 . 178.2(4) ?
F3 C4 C5 C6 . -179.8(4) ?
C3 C4 C5 C6 . -1.8(7) ?
F4 C5 C6 F5 . -1.0(6) ?
C4 C5 C6 F5 . 179.0(4) ?
F4 C5 C6 C1 . -178.6(3) ?
C4 C5 C6 C1 . 1.4(7) ?
C2 C1 C6 F5 . -177.8(3) ?
P C1 C6 F5 . -9.1(5) ?
C2 C1 C6 C5 . -0.1(6) ?
P C1 C6 C5 . 168.5(3) ?
C1 P C7 C8 . -9.6(4) ?
C13 P C7 C8 . -121.8(3) ?
Pd P C7 C8 . 109.1(3) yes
C1 P C7 C12 . 174.8(3) ?
C13 P C7 C12 . 62.6(3) ?
Pd P C7 C12 . -66.4(3) ?
C12 C7 C8 F6 . -178.7(3) ?
P C7 C8 F6 . 5.7(5) ?
C12 C7 C8 C9 . -0.1(5) ?
P C7 C8 C9 . -175.7(3) ?
F6 C8 C9 F7 . -1.1(6) ?
C7 C8 C9 F7 . -179.7(3) ?
F6 C8 C9 C10 . 177.3(4) ?
C7 C8 C9 C10 . -1.3(6) ?
F7 C9 C10 F8 . 0.1(6) ?
C8 C9 C10 F8 . -178.4(4) ?
F7 C9 C10 C11 . 179.1(4) ?
C8 C9 C10 C11 . 0.6(7) ?
F8 C10 C11 F9 . -1.7(6) ?
C9 C10 C11 F9 . 179.3(4) ?
F8 C10 C11 C12 . -179.6(4) ?
C9 C10 C11 C12 . 1.4(6) ?
F9 C11 C12 F10 . 2.1(5) ?
C10 C11 C12 F10 . -179.9(3) ?
F9 C11 C12 C7 . 179.1(3) ?
C10 C11 C12 C7 . -2.9(6) ?
C8 C7 C12 F10 . 179.2(3) ?
P C7 C12 F10 . -4.6(4) ?
C8 C7 C12 C11 . 2.3(5) ?
P C7 C12 C11 . 178.4(3) ?
C1 P C13 C18 . 126.0(3) ?
C7 P C13 C18 . -120.2(3) ?
Pd P C13 C18 . 5.0(4) ?
C1 P C13 C14 . -61.7(3) ?
C7 P C13 C14 . 52.1(3) ?
Pd P C13 C14 . 177.4(2) yes
C18 C13 C14 F11 . 179.0(3) ?
P C13 C14 F11 . 6.1(5) ?
C18 C13 C14 C15 . -2.0(6) ?
P C13 C14 C15 . -174.8(3) ?
F11 C14 C15 F12 . -1.6(5) ?
C13 C14 C15 F12 . 179.4(3) ?
F11 C14 C15 C16 . -179.1(3) ?
C13 C14 C15 C16 . 1.9(6) ?
F12 C15 C16 F13 . -0.7(6) ?
C14 C15 C16 F13 . 176.8(3) ?
F12 C15 C16 C17 . -178.9(3) ?
C14 C15 C16 C17 . -1.4(6) ?
F13 C16 C17 F14 . 1.3(6) ?
C15 C16 C17 F14 . 179.5(3) ?
F13 C16 C17 C18 . -177.1(3) ?
C15 C16 C17 C18 . 1.1(6) ?
F14 C17 C18 F15 . -3.0(5) ?
C16 C17 C18 F15 . 175.4(3) ?
F14 C17 C18 C13 . -179.6(3) ?
C16 C17 C18 C13 . -1.2(6) ?
C14 C13 C18 F15 . -174.9(3) ?
P C13 C18 F15 . -2.2(5) ?
C14 C13 C18 C17 . 1.6(5) ?
P C13 C18 C17 . 174.3(3) ?
